data_4341345
loop_
_publ_author_name
'Mitsumi, Minoru'
'Ohtake, Shoji'
'Kakuno, Yuki'
'Komatsu, Yuuki'
'Ozawa, Yoshiki'
'Toriumi, Koshiro'
'Yasuda, Nobuhiro'
'Azuma, Nobuaki'
'Miyazaki, Yuji'

_publ_section_title
;
 Multifunctional one-dimensional rhodium(i)-semiquinonato complex:
 substituent effects on crystal structures and solid-state properties.
;
_journal_issue 21
_journal_name_full 'Inorganic chemistry'
_journal_page_first 11710
_journal_page_last 11720
_journal_paper_doi 10.1021/ic5019532
_journal_volume 53
_journal_year 2014
_chemical_formula_moiety 'C20 H26 N2 O4 Rh'
_chemical_formula_sum 'C20 H26 N2 O4 Rh'
_chemical_formula_weight 461.34
_chemical_name_systematic
;
 [Rh(3,6-DBSQ-4,5-(N,N-DEN))(CO)2]
;
_space_group_crystal_system triclinic
_space_group_IT_number 2
_space_group_name_Hall '-P 1'
_space_group_name_H-M_alt 'P -1'
_symmetry_space_group_name_Hall '-P 1'
_symmetry_space_group_name_H-M 'P -1'
_atom_sites_solution_hydrogens geom
_atom_sites_solution_primary direct
_atom_sites_solution_secondary difmap
_audit_creation_method SHELXL-2014
_cell_angle_alpha 110.0354(16)
_cell_angle_beta 97.032(2)
_cell_angle_gamma 93.212(2)
_cell_formula_units_Z 4
_cell_length_a 6.1926(4)
_cell_length_b 16.3109(10)
_cell_length_c 21.7617(16)
_cell_measurement_reflns_used 11792
_cell_measurement_temperature 250(1)
_cell_measurement_theta_max 30.029
_cell_measurement_theta_min 1.178
_cell_volume 2038.2(2)
_computing_cell_refinement 'Rapid Auto(Rigaku)'
_computing_data_collection 'Rapid Auto(Rigaku)'
_computing_data_reduction 'Rapid Auto(Rigaku)'
_computing_molecular_graphics 'Yadokari-XG (Wakita, Nemoto et al., 2009)'
_computing_publication_material 'Yadokari-XG (Wakita, Nemoto et al., 2009)'
_computing_structure_refinement 'SHELXL-2014 (Sheldrick, 2014)'
_computing_structure_solution 'SIR-97 (A. Altomare, 1999)'
_diffrn_ambient_temperature 250(1)
_diffrn_detector_area_resol_mean 28.5714
_diffrn_measured_fraction_theta_full 0.837
_diffrn_measured_fraction_theta_max 0.833
_diffrn_measurement_device_type 'Rigaku Saturn724 (1x1 bin mode)'
_diffrn_measurement_method 'omega-axis oscillation'
_diffrn_radiation_monochromator 'Si(111) Channel Cut'
_diffrn_radiation_type synchrotron
_diffrn_radiation_wavelength 0.83077
_diffrn_reflns_av_R_equivalents 0.0391
_diffrn_reflns_av_unetI/netI 0.0590
_diffrn_reflns_Laue_measured_fraction_full 0.837
_diffrn_reflns_Laue_measured_fraction_max 0.833
_diffrn_reflns_limit_h_max 7
_diffrn_reflns_limit_h_min -6
_diffrn_reflns_limit_k_max 19
_diffrn_reflns_limit_k_min -19
_diffrn_reflns_limit_l_max 24
_diffrn_reflns_limit_l_min -26
_diffrn_reflns_number 11792
_diffrn_reflns_point_group_measured_fraction_full 0.837
_diffrn_reflns_point_group_measured_fraction_max 0.833
_diffrn_reflns_theta_full 29.898
_diffrn_reflns_theta_max 30.029
_diffrn_reflns_theta_min 1.178
_diffrn_source 'SPring-8 8GeV synchrotron'
_exptl_absorpt_coefficient_mu 1.284
_exptl_absorpt_correction_T_max 1.000000
_exptl_absorpt_correction_T_min 0.644075
_exptl_absorpt_correction_type multi-scan
_exptl_absorpt_process_details 'ABSCOR (T.Higashi, 2001)'
_exptl_crystal_colour 'dark brown'
_exptl_crystal_density_diffrn 1.503
_exptl_crystal_description Needle
_exptl_crystal_F_000 948
_exptl_crystal_size_max 0.100
_exptl_crystal_size_mid 0.012
_exptl_crystal_size_min 0.010
_refine_diff_density_max 0.568
_refine_diff_density_min -0.725
_refine_diff_density_rms 0.090
_refine_ls_extinction_method none
_refine_ls_goodness_of_fit_ref 1.057
_refine_ls_hydrogen_treatment constr
_refine_ls_matrix_type full
_refine_ls_number_parameters 561
_refine_ls_number_reflns 6230
_refine_ls_number_restraints 0
_refine_ls_restrained_S_all 1.057
_refine_ls_R_factor_all 0.0724
_refine_ls_R_factor_gt 0.0493
_refine_ls_shift/su_max 0.000
_refine_ls_shift/su_mean 0.000
_refine_ls_structure_factor_coef Fsqd
_refine_ls_weighting_details 'w=1/[\s^2^(Fo^2^)+(0.0658P)^2^+3.6274P] where P=(Fo^2^+2Fc^2^)/3'
_refine_ls_weighting_scheme calc
_refine_ls_wR_factor_gt 0.1284
_refine_ls_wR_factor_ref 0.1522
_reflns_Friedel_coverage 0.000
_reflns_number_gt 4467
_reflns_number_total 6230
_reflns_threshold_expression 'I > 2\s(I)'
_cod_data_source_file ic5019532_si_004.cif
_cod_data_source_block '[Rh(3,6-DBSQ-4,5-(N,N-DEN))(CO)2]_250K'
_cod_depositor_comments
;
The following automatic conversions were performed:

'_exptl_absorpt_correction_type' value 'Multi-scan' changed to
'multi-scan' according to
/home/saulius/struct/COD-crude-data--automatic-downloads/rss-feeds/ACS/lib/dictionaries/cif_core.dic
dictionary named 'cif_core.dic' version 2.4.2 from 2011-04-26.

Automatic conversion script
Id: cif_fix_values 2827 2014-09-09 07:05:25Z andrius 

 Adding full bibliography for 4341345--4341347.cif.
;
_cod_database_code 4341345
_shelx_space_group_comment
;
The symmetry employed for this shelxl refinement is uniquely defined
by the following loop, which should always be used as a source of
symmetry information in preference to the above space-group names.
They are only intended as comments.
;
_shelxl_version_number 2014-3

loop_
_space_group_symop_operation_xyz
'x, y, z'
'-x, -y, -z'

loop_
_atom_site_label
_atom_site_type_symbol
_atom_site_fract_x
_atom_site_fract_y
_atom_site_fract_z
_atom_site_U_iso_or_equiv
_atom_site_adp_type
_atom_site_occupancy
_atom_site_site_symmetry_order
_atom_site_calc_flag
_atom_site_refinement_flags_posn
_atom_site_refinement_flags_adp
_atom_site_refinement_flags_occupancy
_atom_site_disorder_assembly
_atom_site_disorder_group
Rh1 Rh 0.10683(9) 0.17503(3) 0.19482(2) 0.05681(19) Uani 1 1 d . . . . .
Rh2 Rh 0.58531(9) 0.17364(3) 0.19414(2) 0.0595(2) Uani 1 1 d . . . . .
O1 O 0.0681(7) 0.2437(2) 0.13472(18) 0.0545(10) Uani 1 1 d . . . . .
O2 O 0.1371(7) 0.2976(2) 0.26113(18) 0.0514(10) Uani 1 1 d . . . . .
O3 O 0.1676(7) 0.0830(3) 0.2925(2) 0.0697(13) Uani 1 1 d . . . . .
O4 O 0.0341(10) 0.0020(3) 0.0836(3) 0.0902(16) Uani 1 1 d . . . . .
O5 O 0.6434(6) 0.1834(2) 0.28898(17) 0.0482(9) Uani 1 1 d . . . . .
O6 O 0.5871(7) 0.0471(2) 0.18311(17) 0.0521(10) Uani 1 1 d . . . . .
O7 O 0.5175(10) 0.1348(4) 0.0485(2) 0.0965(18) Uani 1 1 d . . . . .
O8 O 0.5934(7) 0.3662(3) 0.2203(3) 0.0713(13) Uani 1 1 d . . . . .
N1 N 0.0275(8) 0.5931(3) 0.2692(3) 0.0619(14) Uani 1 1 d . . . . .
N2 N -0.0526(8) 0.5366(3) 0.1422(3) 0.0579(13) Uani 1 1 d . . . . .
N3 N 0.7780(8) -0.1349(3) 0.3132(2) 0.0478(11) Uani 1 1 d . . . . .
N4 N 0.8255(8) 0.0010(3) 0.4196(2) 0.0473(11) Uani 1 1 d . . . . .
C1 C 0.0695(9) 0.3289(3) 0.1638(3) 0.0437(13) Uani 1 1 d . . . . .
C2 C 0.1097(9) 0.3595(3) 0.2357(3) 0.0436(13) Uani 1 1 d . . . . .
C3 C 0.1180(9) 0.4491(4) 0.2760(3) 0.0472(13) Uani 1 1 d . . . . .
C4 C 0.0606(9) 0.5013(3) 0.2396(3) 0.0492(14) Uani 1 1 d . . . . .
C5 C 0.0135(9) 0.4702(3) 0.1681(3) 0.0477(14) Uani 1 1 d . . . . .
C6 C 0.0263(9) 0.3847(3) 0.1277(3) 0.0453(13) Uani 1 1 d . . . . .
C7 C 0.1779(12) 0.4835(4) 0.3516(3) 0.0589(16) Uani 1 1 d . . . . .
C8 C 0.290(3) 0.4207(9) 0.3810(6) 0.093(5) Uani 0.791(18) 1 d . . P A 1
H8 H 0.4110 0.4001 0.3584 0.140 Uiso 0.791(18) 1 calc R U P A 1
H8A H 0.1870 0.3717 0.3757 0.140 Uiso 0.791(18) 1 calc R U P A 1
H8B H 0.3423 0.4511 0.4272 0.140 Uiso 0.791(18) 1 calc R U P A 1
C9 C 0.349(2) 0.5665(6) 0.3741(5) 0.085(4) Uani 0.791(18) 1 d . . P A 1
H9 H 0.3992 0.5840 0.4207 0.127 Uiso 0.791(18) 1 calc R U P A 1
H9A H 0.2815 0.6136 0.3650 0.127 Uiso 0.791(18) 1 calc R U P A 1
H9B H 0.4708 0.5530 0.3503 0.127 Uiso 0.791(18) 1 calc R U P A 1
C10 C -0.0223(18) 0.5099(10) 0.3830(5) 0.097(5) Uani 0.791(18) 1 d . . P A 1
H10 H -0.1285 0.4597 0.3705 0.145 Uiso 0.791(18) 1 calc R U P A 1
H10A H -0.0831 0.5541 0.3683 0.145 Uiso 0.791(18) 1 calc R U P A 1
H10B H 0.0168 0.5329 0.4303 0.145 Uiso 0.791(18) 1 calc R U P A 1
C11 C 0.136(11) 0.576(2) 0.3874(17) 0.11(2) Uani 0.209(18) 1 d . . P A 3
H11 H 0.1731 0.5904 0.4342 0.163 Uiso 0.209(18) 1 calc R U P A 3
H11A H -0.0161 0.5828 0.3770 0.163 Uiso 0.209(18) 1 calc R U P A 3
H11B H 0.2236 0.6156 0.3737 0.163 Uiso 0.209(18) 1 calc R U P A 3
C12 C 0.361(12) 0.457(3) 0.368(2) 0.10(2) Uani 0.209(18) 1 d . . P A 3
H12 H 0.4805 0.4966 0.3678 0.143 Uiso 0.209(18) 1 calc R U P A 3
H12A H 0.3727 0.3993 0.3376 0.143 Uiso 0.209(18) 1 calc R U P A 3
H12B H 0.3665 0.4546 0.4120 0.143 Uiso 0.209(18) 1 calc R U P A 3
C13 C -0.012(7) 0.430(3) 0.3760(18) 0.085(15) Uani 0.209(18) 1 d . . P A 3
H13 H -0.0114 0.3675 0.3539 0.128 Uiso 0.209(18) 1 calc R U P A 3
H13A H -0.1531 0.4466 0.3652 0.128 Uiso 0.209(18) 1 calc R U P A 3
H13B H 0.0204 0.4434 0.4230 0.128 Uiso 0.209(18) 1 calc R U P A 3
C14 C -0.0127(10) 0.3559(4) 0.0517(3) 0.0534(15) Uani 1 1 d . . . . .
C15 C 0.0228(14) 0.2602(5) 0.0153(3) 0.077(2) Uani 1 1 d . . . . .
H15 H -0.0712 0.2223 0.0282 0.115 Uiso 1 1 calc R U . . .
H15A H 0.1726 0.2516 0.0263 0.115 Uiso 1 1 calc R U . . .
H15B H -0.0107 0.2469 -0.0316 0.115 Uiso 1 1 calc R U . . .
C16 C 0.1426(11) 0.4131(5) 0.0296(3) 0.0708(19) Uani 1 1 d . . . . .
H16 H 0.1147 0.3963 -0.0176 0.106 Uiso 1 1 calc R U . . .
H16A H 0.2912 0.4053 0.0431 0.106 Uiso 1 1 calc R U . . .
H16B H 0.1191 0.4736 0.0497 0.106 Uiso 1 1 calc R U . . .
C17 C -0.2513(11) 0.3663(5) 0.0283(3) 0.0712(19) Uani 1 1 d . . . . .
H17 H -0.2770 0.3473 -0.0191 0.107 Uiso 1 1 calc R U . . .
H17A H -0.2770 0.4268 0.0467 0.107 Uiso 1 1 calc R U . . .
H17B H -0.3487 0.3312 0.0428 0.107 Uiso 1 1 calc R U . . .
C18 C 0.1692(11) 0.6445(4) 0.2420(4) 0.0697(19) Uani 1 1 d . . . . .
H18 H 0.3216 0.6399 0.2558 0.084 Uiso 1 1 calc R U . . .
H18A H 0.1444 0.7059 0.2594 0.084 Uiso 1 1 calc R U . . .
C19 C 0.1205(10) 0.6110(4) 0.1668(3) 0.0635(17) Uani 1 1 d . . . . .
H19 H 0.0741 0.6580 0.1522 0.076 Uiso 1 1 calc R U . . .
H19A H 0.2524 0.5924 0.1486 0.076 Uiso 1 1 calc R U . . .
C20 C -0.2017(11) 0.6031(5) 0.2468(4) 0.075(2) Uani 1 1 d . . . . .
H20 H -0.2262 0.6645 0.2641 0.090 Uiso 1 1 calc R U . . .
H20A H -0.2998 0.5706 0.2638 0.090 Uiso 1 1 calc R U . . .
C21 C -0.2517(10) 0.5694(4) 0.1716(4) 0.0665(18) Uani 1 1 d . . . . .
H21 H -0.3700 0.5223 0.1566 0.080 Uiso 1 1 calc R U . . .
H21A H -0.2982 0.6164 0.1569 0.080 Uiso 1 1 calc R U . . .
C22 C 0.1440(10) 0.1181(4) 0.2558(3) 0.0577(16) Uani 1 1 d . . . . .
C23 C 0.0613(12) 0.0670(4) 0.1270(3) 0.0615(16) Uani 1 1 d . . . . .
C24 C 0.6631(8) 0.1084(3) 0.2983(2) 0.0380(11) Uani 1 1 d . . . . .
C25 C 0.6307(8) 0.0319(3) 0.2387(2) 0.0398(12) Uani 1 1 d . . . . .
C26 C 0.6546(8) -0.0529(3) 0.2392(2) 0.0375(11) Uani 1 1 d . . . . .
C27 C 0.7207(9) -0.0555(3) 0.3019(3) 0.0413(12) Uani 1 1 d . . . . .
C28 C 0.7458(9) 0.0201(3) 0.3610(2) 0.0415(12) Uani 1 1 d . . . . .
C29 C 0.7114(8) 0.1035(3) 0.3624(2) 0.0393(12) Uani 1 1 d . . . . .
C30 C 0.6214(9) -0.1376(3) 0.1770(2) 0.0440(13) Uani 1 1 d . . . . .
C31 C 0.5273(12) -0.1250(4) 0.1123(3) 0.0680(19) Uani 1 1 d . . . . .
H31 H 0.6273 -0.0853 0.1029 0.102 Uiso 1 1 calc R U . . .
H31A H 0.3893 -0.1013 0.1170 0.102 Uiso 1 1 calc R U . . .
H31B H 0.5068 -0.1806 0.0766 0.102 Uiso 1 1 calc R U . . .
C32 C 0.8449(11) -0.1734(4) 0.1671(3) 0.0639(17) Uani 1 1 d . . . . .
H32 H 0.8991 -0.1898 0.2040 0.096 Uiso 1 1 calc R U . . .
H32A H 0.9466 -0.1288 0.1640 0.096 Uiso 1 1 calc R U . . .
H32B H 0.8282 -0.2238 0.1271 0.096 Uiso 1 1 calc R U . . .
C33 C 0.4635(10) -0.2074(4) 0.1853(3) 0.0608(16) Uani 1 1 d . . . . .
H33 H 0.4345 -0.2571 0.1448 0.091 Uiso 1 1 calc R U . . .
H33A H 0.3290 -0.1834 0.1959 0.091 Uiso 1 1 calc R U . . .
H33B H 0.5281 -0.2254 0.2204 0.091 Uiso 1 1 calc R U . . .
C34 C 0.7315(10) 0.1861(4) 0.4260(3) 0.0506(14) Uani 1 1 d . . . . .
C35 C 0.636(2) 0.2662(7) 0.4171(5) 0.074(4) Uani 0.691(14) 1 d . . P B 2
H35 H 0.4895 0.2494 0.3936 0.111 Uiso 0.691(14) 1 calc R U P B 2
H35A H 0.7245 0.2896 0.3925 0.111 Uiso 0.691(14) 1 calc R U P B 2
H35B H 0.6335 0.3100 0.4597 0.111 Uiso 0.691(14) 1 calc R U P B 2
C36 C 0.9647(17) 0.2087(8) 0.4579(5) 0.080(4) Uani 0.691(14) 1 d . . P B 2
H36 H 1.0494 0.2270 0.4299 0.120 Uiso 0.691(14) 1 calc R U P B 2
H36A H 1.0202 0.1582 0.4647 0.120 Uiso 0.691(14) 1 calc R U P B 2
H36B H 0.9745 0.2555 0.4998 0.120 Uiso 0.691(14) 1 calc R U P B 2
C37 C 0.590(2) 0.1627(7) 0.4747(5) 0.070(4) Uani 0.691(14) 1 d . . P B 2
H37 H 0.6005 0.2125 0.5149 0.105 Uiso 0.691(14) 1 calc R U P B 2
H37A H 0.6444 0.1140 0.4847 0.105 Uiso 0.691(14) 1 calc R U P B 2
H37B H 0.4402 0.1474 0.4542 0.105 Uiso 0.691(14) 1 calc R U P B 2
C38 C 0.802(4) 0.1768(15) 0.4926(9) 0.066(8) Uani 0.309(14) 1 d . . P B -4
H38 H 0.8130 0.2332 0.5271 0.099 Uiso 0.309(14) 1 calc R U P B -4
H38A H 0.9421 0.1542 0.4928 0.099 Uiso 0.309(14) 1 calc R U P B -4
H38B H 0.6962 0.1372 0.4998 0.099 Uiso 0.309(14) 1 calc R U P B -4
C39 C 0.932(4) 0.2534(17) 0.4210(11) 0.074(8) Uani 0.309(14) 1 d . . P B -4
H39 H 0.8904 0.2724 0.3845 0.111 Uiso 0.309(14) 1 calc R U P B -4
H39A H 1.0611 0.2236 0.4144 0.111 Uiso 0.309(14) 1 calc R U P B -4
H39B H 0.9610 0.3035 0.4613 0.111 Uiso 0.309(14) 1 calc R U P B -4
C40 C 0.532(4) 0.2299(17) 0.4269(12) 0.064(7) Uani 0.309(14) 1 d . . P B -4
H40 H 0.5570 0.2869 0.4609 0.097 Uiso 0.309(14) 1 calc R U P B -4
H40A H 0.4162 0.1956 0.4356 0.097 Uiso 0.309(14) 1 calc R U P B -4
H40B H 0.4907 0.2359 0.3848 0.097 Uiso 0.309(14) 1 calc R U P B -4
C41 C 1.0089(10) -0.1168(4) 0.3459(3) 0.0589(16) Uani 1 1 d . . . . .
H41 H 1.1027 -0.1074 0.3158 0.071 Uiso 1 1 calc R U . . .
H41A H 1.0522 -0.1670 0.3568 0.071 Uiso 1 1 calc R U . . .
C42 C 1.0370(10) -0.0350(4) 0.4095(3) 0.0549(15) Uani 1 1 d . . . . .
H42 H 1.0934 -0.0506 0.4471 0.066 Uiso 1 1 calc R U . . .
H42A H 1.1417 0.0092 0.4061 0.066 Uiso 1 1 calc R U . . .
C43 C 0.6408(10) -0.1496(4) 0.3606(3) 0.0544(15) Uani 1 1 d . . . . .
H43 H 0.6823 -0.2003 0.3712 0.065 Uiso 1 1 calc R U . . .
H43A H 0.4882 -0.1614 0.3406 0.065 Uiso 1 1 calc R U . . .
C44 C 0.6710(10) -0.0681(4) 0.4243(3) 0.0548(15) Uani 1 1 d . . . . .
H44 H 0.5308 -0.0458 0.4315 0.066 Uiso 1 1 calc R U . . .
H44A H 0.7262 -0.0843 0.4618 0.066 Uiso 1 1 calc R U . . .
C45 C 0.5422(12) 0.1519(4) 0.1039(3) 0.0675(18) Uani 1 1 d . . . . .
C46 C 0.5918(10) 0.2932(4) 0.2099(3) 0.0553(15) Uani 1 1 d . . . . .

loop_
_atom_site_aniso_label
_atom_site_aniso_U_11
_atom_site_aniso_U_22
_atom_site_aniso_U_33
_atom_site_aniso_U_23
_atom_site_aniso_U_13
_atom_site_aniso_U_12
Rh1 0.0920(4) 0.0354(3) 0.0434(3) 0.0164(2) 0.0092(2) -0.0037(2)
Rh2 0.1078(5) 0.0350(3) 0.0384(3) 0.0169(2) 0.0130(3) 0.0003(2)
O1 0.085(3) 0.036(2) 0.042(2) 0.0141(17) 0.0123(19) -0.0014(19)
O2 0.067(3) 0.047(2) 0.040(2) 0.0151(18) 0.0082(18) 0.0010(19)
O3 0.054(3) 0.094(4) 0.086(3) 0.063(3) 0.014(2) 0.004(2)
O4 0.128(5) 0.047(3) 0.079(3) 0.002(3) 0.013(3) 0.000(3)
O5 0.070(3) 0.039(2) 0.0352(19) 0.0119(16) 0.0101(18) 0.0057(18)
O6 0.085(3) 0.037(2) 0.035(2) 0.0143(16) 0.0089(18) -0.0003(19)
O7 0.145(5) 0.105(4) 0.046(3) 0.033(3) 0.017(3) 0.013(4)
O8 0.066(3) 0.040(2) 0.114(4) 0.030(3) 0.026(3) 0.003(2)
N1 0.060(3) 0.040(3) 0.079(4) 0.010(3) 0.015(3) 0.010(2)
N2 0.051(3) 0.044(3) 0.083(4) 0.024(3) 0.014(3) 0.008(2)
N3 0.058(3) 0.045(3) 0.044(3) 0.018(2) 0.010(2) 0.009(2)
N4 0.055(3) 0.057(3) 0.032(2) 0.017(2) 0.008(2) 0.012(2)
C1 0.044(3) 0.038(3) 0.048(3) 0.014(2) 0.010(2) 0.001(2)
C2 0.044(3) 0.036(3) 0.051(3) 0.013(2) 0.018(2) 0.000(2)
C3 0.048(3) 0.045(3) 0.048(3) 0.011(3) 0.015(3) 0.007(2)
C4 0.041(3) 0.035(3) 0.065(4) 0.008(3) 0.015(3) -0.001(2)
C5 0.042(3) 0.040(3) 0.064(4) 0.020(3) 0.014(3) 0.002(2)
C6 0.048(3) 0.041(3) 0.053(3) 0.021(3) 0.015(3) 0.007(2)
C7 0.069(4) 0.050(4) 0.054(4) 0.010(3) 0.011(3) 0.014(3)
C8 0.158(14) 0.064(8) 0.045(6) 0.011(5) -0.014(7) 0.017(8)
C9 0.107(9) 0.067(6) 0.059(6) 0.006(5) -0.008(6) -0.011(6)
C10 0.102(8) 0.122(13) 0.062(6) 0.020(7) 0.033(6) 0.008(8)
C11 0.25(7) 0.031(16) 0.06(2) 0.021(15) 0.07(3) 0.00(2)
C12 0.18(6) 0.05(2) 0.05(2) 0.013(18) -0.01(3) 0.01(3)
C13 0.09(3) 0.10(3) 0.07(2) 0.03(2) 0.03(2) -0.03(2)
C14 0.063(4) 0.054(3) 0.047(3) 0.019(3) 0.014(3) 0.011(3)
C15 0.124(6) 0.065(4) 0.043(4) 0.017(3) 0.020(4) 0.027(4)
C16 0.072(5) 0.081(5) 0.069(4) 0.036(4) 0.021(3) 0.005(4)
C17 0.069(5) 0.071(4) 0.066(4) 0.019(4) -0.001(3) 0.000(4)
C18 0.065(4) 0.040(3) 0.099(6) 0.020(4) 0.011(4) -0.001(3)
C19 0.060(4) 0.044(3) 0.088(5) 0.026(3) 0.014(3) 0.002(3)
C20 0.065(5) 0.056(4) 0.102(6) 0.020(4) 0.024(4) 0.020(3)
C21 0.053(4) 0.056(4) 0.092(5) 0.027(4) 0.009(4) 0.015(3)
C22 0.058(4) 0.056(4) 0.060(4) 0.022(3) 0.014(3) -0.004(3)
C23 0.087(5) 0.043(3) 0.060(4) 0.024(3) 0.016(3) 0.005(3)
C24 0.043(3) 0.037(3) 0.035(3) 0.014(2) 0.009(2) 0.002(2)
C25 0.045(3) 0.043(3) 0.032(3) 0.013(2) 0.010(2) 0.002(2)
C26 0.040(3) 0.036(3) 0.035(3) 0.012(2) 0.006(2) 0.002(2)
C27 0.044(3) 0.039(3) 0.041(3) 0.013(2) 0.010(2) 0.002(2)
C28 0.046(3) 0.046(3) 0.037(3) 0.018(2) 0.014(2) 0.005(2)
C29 0.039(3) 0.043(3) 0.030(3) 0.006(2) 0.007(2) 0.000(2)
C30 0.057(3) 0.036(3) 0.035(3) 0.010(2) 0.003(2) -0.003(2)
C31 0.106(6) 0.043(3) 0.042(3) 0.008(3) -0.011(3) -0.001(3)
C32 0.074(4) 0.062(4) 0.053(4) 0.011(3) 0.023(3) 0.011(3)
C33 0.069(4) 0.047(3) 0.055(4) 0.008(3) 0.007(3) -0.011(3)
C34 0.064(4) 0.050(3) 0.033(3) 0.008(2) 0.009(3) 0.008(3)
C35 0.130(11) 0.048(6) 0.039(5) 0.003(4) 0.024(6) 0.019(6)
C36 0.073(7) 0.075(7) 0.058(7) -0.012(6) -0.007(5) -0.011(6)
C37 0.103(10) 0.064(6) 0.041(5) 0.011(4) 0.027(5) 0.011(6)
C38 0.09(2) 0.065(14) 0.034(10) 0.008(9) 0.015(11) 0.001(12)
C39 0.092(18) 0.076(16) 0.039(12) 0.008(11) 0.005(11) -0.014(13)
C40 0.092(19) 0.054(14) 0.055(13) 0.021(11) 0.029(12) 0.021(13)
C41 0.060(4) 0.066(4) 0.050(3) 0.017(3) 0.008(3) 0.017(3)
C42 0.053(4) 0.064(4) 0.047(3) 0.019(3) 0.004(3) 0.014(3)
C43 0.067(4) 0.049(3) 0.054(3) 0.023(3) 0.018(3) 0.007(3)
C44 0.066(4) 0.061(4) 0.046(3) 0.027(3) 0.017(3) 0.008(3)
C45 0.097(5) 0.058(4) 0.054(4) 0.025(3) 0.017(4) 0.006(4)
C46 0.057(4) 0.056(4) 0.058(4) 0.025(3) 0.014(3) 0.000(3)

loop_
_atom_type_symbol
_atom_type_description
_atom_type_scat_dispersion_real
_atom_type_scat_dispersion_imag
_atom_type_scat_source
C C 0.0038 0.0023 http://lipro.msl.titech.ac.jp/scatfac/scatfac.html
H H 0.0000 0.0000 'International Tables Vol C Tables 4.2.6.8 and 6.1.1.4'
N N 0.0070 0.0047 http://lipro.msl.titech.ac.jp/scatfac/scatfac.html
O O 0.0124 0.0085 http://lipro.msl.titech.ac.jp/scatfac/scatfac.html
Rh Rh -0.9296 1.2173 http://lipro.msl.titech.ac.jp/scatfac/scatfac.html

loop_
_geom_angle_atom_site_label_1
_geom_angle_atom_site_label_2
_geom_angle_atom_site_label_3
_geom_angle
C23 Rh1 C22 89.3(3)
C23 Rh1 O1 94.6(2)
C22 Rh1 O1 176.1(2)
C23 Rh1 O2 173.4(2)
C22 Rh1 O2 96.7(2)
O1 Rh1 O2 79.41(15)
C23 Rh1 Rh2 89.7(2)
C22 Rh1 Rh2 86.25(19)
O1 Rh1 Rh2 94.20(12)
O2 Rh1 Rh2 93.33(12)
C45 Rh2 C46 89.5(3)
C45 Rh2 O6 93.9(2)
C46 Rh2 O6 176.4(2)
C45 Rh2 O5 173.4(2)
C46 Rh2 O5 96.6(2)
O6 Rh2 O5 79.87(14)
C45 Rh2 Rh1 90.0(2)
C46 Rh2 Rh1 86.19(19)
O6 Rh2 Rh1 94.86(12)
O5 Rh2 Rh1 92.65(11)
C1 O1 Rh1 115.9(3)
C2 O2 Rh1 115.1(3)
C24 O5 Rh2 114.8(3)
C25 O6 Rh2 114.7(3)
C4 N1 C20 107.8(5)
C4 N1 C18 108.0(5)
C20 N1 C18 106.9(5)
C5 N2 C19 108.5(5)
C5 N2 C21 106.8(5)
C19 N2 C21 106.9(5)
C27 N3 C41 106.6(4)
C27 N3 C43 107.9(4)
C41 N3 C43 107.8(4)
C28 N4 C42 107.1(4)
C28 N4 C44 108.3(4)
C42 N4 C44 107.9(5)
O1 C1 C6 122.1(5)
O1 C1 C2 114.5(5)
C6 C1 C2 123.3(5)
O2 C2 C3 122.0(5)
O2 C2 C1 115.0(4)
C3 C2 C1 123.0(5)
C4 C3 C2 112.3(5)
C4 C3 C7 124.0(5)
C2 C3 C7 123.7(6)
C3 C4 C5 124.4(5)
C3 C4 N1 123.5(5)
C5 C4 N1 112.0(5)
C6 C5 N2 122.4(5)
C6 C5 C4 124.0(5)
N2 C5 C4 113.6(5)
C5 C6 C1 112.5(5)
C5 C6 C14 122.1(5)
C1 C6 C14 125.4(5)
C12 C7 C11 119(3)
C10 C7 C8 109.5(9)
C12 C7 C3 110(2)
C10 C7 C3 109.8(7)
C11 C7 C3 116.3(17)
C8 C7 C3 115.6(6)
C10 C7 C9 108.1(8)
C8 C7 C9 104.0(9)
C3 C7 C9 109.5(6)
C12 C7 C13 105(3)
C11 C7 C13 100(2)
C3 C7 C13 103.7(14)
C16 C14 C15 107.1(5)
C16 C14 C6 109.7(5)
C15 C14 C6 114.7(5)
C16 C14 C17 109.5(5)
C15 C14 C17 106.6(5)
C6 C14 C17 109.3(5)
N1 C18 C19 110.7(5)
N2 C19 C18 110.7(5)
N1 C20 C21 110.9(5)
N2 C21 C20 110.2(5)
O3 C22 Rh1 179.3(6)
O4 C23 Rh1 177.5(6)
O5 C24 C29 122.3(4)
O5 C24 C25 115.0(4)
C29 C24 C25 122.7(5)
O6 C25 C26 121.8(4)
O6 C25 C24 115.5(5)
C26 C25 C24 122.6(5)
C27 C26 C25 113.8(4)
C27 C26 C30 121.2(4)
C25 C26 C30 125.0(4)
C26 C27 C28 123.2(5)
C26 C27 N3 123.1(4)
C28 C27 N3 113.7(4)
C29 C28 C27 124.2(5)
C29 C28 N4 123.0(5)
C27 C28 N4 112.6(5)
C28 C29 C24 113.0(4)
C28 C29 C34 125.2(5)
C24 C29 C34 121.8(5)
C33 C30 C31 106.3(5)
C33 C30 C32 109.1(5)
C31 C30 C32 107.2(5)
C33 C30 C26 110.7(4)
C31 C30 C26 114.7(4)
C32 C30 C26 108.6(4)
C40 C34 C38 110.6(13)
C36 C34 C35 110.7(8)
C40 C34 C29 110.3(11)
C36 C34 C29 109.6(6)
C38 C34 C29 118.5(9)
C35 C34 C29 115.8(5)
C36 C34 C37 109.1(7)
C35 C34 C37 103.9(7)
C29 C34 C37 107.4(5)
C40 C34 C39 107.6(15)
C38 C34 C39 102.9(13)
C29 C34 C39 106.0(8)
N3 C41 C42 110.3(4)
N4 C42 C41 110.3(4)
N3 C43 C44 110.0(5)
N4 C44 C43 110.7(4)
O7 C45 Rh2 176.8(6)
O8 C46 Rh2 178.9(6)

loop_
_geom_bond_atom_site_label_1
_geom_bond_atom_site_label_2
_geom_bond_distance
Rh1 C23 1.850(6)
Rh1 C22 1.863(7)
Rh1 O1 1.995(4)
Rh1 O2 2.007(4)
Rh1 Rh2 2.9662(8)
Rh2 C45 1.854(7)
Rh2 C46 1.857(7)
Rh2 O6 1.995(4)
Rh2 O5 2.000(4)
O1 C1 1.314(6)
O2 C2 1.317(7)
O3 C22 1.131(7)
O4 C23 1.141(7)
O5 C24 1.317(6)
O6 C25 1.316(6)
O7 C45 1.129(7)
O8 C46 1.132(7)
N1 C4 1.452(7)
N1 C20 1.479(9)
N1 C18 1.485(8)
N2 C5 1.439(7)
N2 C19 1.475(7)
N2 C21 1.499(8)
N3 C27 1.454(7)
N3 C41 1.482(7)
N3 C43 1.485(7)
N4 C28 1.450(7)
N4 C42 1.476(7)
N4 C44 1.477(7)
C1 C6 1.408(8)
C1 C2 1.454(8)
C2 C3 1.417(7)
C3 C4 1.380(8)
C3 C7 1.536(8)
C4 C5 1.447(8)
C5 C6 1.383(7)
C6 C14 1.540(8)
C7 C12 1.29(7)
C7 C10 1.502(12)
C7 C11 1.50(3)
C7 C8 1.535(15)
C7 C9 1.567(11)
C7 C13 1.67(3)
C14 C16 1.531(9)
C14 C15 1.531(8)
C14 C17 1.541(9)
C18 C19 1.522(10)
C20 C21 1.522(10)
C24 C29 1.420(7)
C24 C25 1.441(7)
C25 C26 1.403(7)
C26 C27 1.391(7)
C26 C30 1.550(7)
C27 C28 1.428(7)
C28 C29 1.379(7)
C29 C34 1.551(7)
C30 C33 1.532(8)
C30 C31 1.541(8)
C30 C32 1.543(8)
C34 C40 1.46(2)
C34 C36 1.492(12)
C34 C38 1.52(2)
C34 C35 1.524(12)
C34 C37 1.583(11)
C34 C39 1.65(2)
C41 C42 1.542(8)
C43 C44 1.540(8)
